data_2209560
loop_
_publ_author_name
'Da-Qi Wang'

_publ_section_title
;Bis[\m-3,3'-dimethyl-3,3'-methylenebis(2,3-dihydro-1<i>H</i>-imidazole)]disilver(I)(<i>Ag{---</i>Ag})
 dichloride hemihydrate
;
_journal_coeditor_code IS2045
_journal_issue 7
_journal_name_full 'Acta Crystallographica Section E'
_journal_page_first m1565
_journal_page_last m1566
_journal_paper_doi 10.1107/S1600536806022136
_journal_volume 62
_journal_year 2006
_chemical_formula_iupac '[Ag2 (C9 H12 N4)2] Cl2, 0.5H2 O'
_chemical_formula_moiety 'C18 H24 Ag2 N8 2+, 2Cl -, 0.5H2 O'
_chemical_formula_sum 'C18 H25 Ag2 Cl2 N8 O0.5'
_chemical_formula_weight 648.10
_chemical_name_systematic
;
Bis[3,3'-dimethyl-3,3'-methylenebis(2,3-dihydro-1H-
imidazole)]disilver(I)(Ag---Ag) dichloride hemihydrate
;
_space_group_IT_number 14
_symmetry_cell_setting monoclinic
_symmetry_space_group_name_Hall '-P 2ybc'
_symmetry_space_group_name_H-M 'P 1 21/c 1'
_atom_sites_solution_hydrogens geom
_atom_sites_solution_primary direct
_atom_sites_solution_secondary difmap
_audit_creation_method SHELXL-97
_cell_angle_alpha 90.00
_cell_angle_beta 95.702(6)
_cell_angle_gamma 90.00
_cell_formula_units_Z 4
_cell_length_a 7.436(3)
_cell_length_b 12.498(4)
_cell_length_c 25.382(8)
_cell_measurement_reflns_used 4595
_cell_measurement_temperature 298(2)
_cell_measurement_theta_max 27.966
_cell_measurement_theta_min 2.293
_cell_volume 2347.2(14)
_computing_cell_refinement 'SAINT (Bruker, 1998)'
_computing_data_collection 'SMART (Bruker, 1998)'
_computing_data_reduction SAINT
_computing_molecular_graphics 'SHELXTL (Sheldrick, 1997b)'
_computing_publication_material SHELXTL
_computing_structure_refinement 'SHELXL97 (Sheldrick, 1997a)'
_computing_structure_solution 'SHELXS97 (Sheldrick, 1997a)'
_diffrn_ambient_temperature 298(2)
_diffrn_measured_fraction_theta_full 0.986
_diffrn_measured_fraction_theta_max 0.986
_diffrn_measurement_device_type 'Bruker SMART CCD area-detector'
_diffrn_measurement_method '\f and \w'
_diffrn_radiation_monochromator graphite
_diffrn_radiation_source 'fine-focus sealed tube'
_diffrn_radiation_type MoK\a
_diffrn_radiation_wavelength 0.71073
_diffrn_reflns_av_R_equivalents 0.0561
_diffrn_reflns_av_sigmaI/netI 0.0559
_diffrn_reflns_limit_h_max 8
_diffrn_reflns_limit_h_min -5
_diffrn_reflns_limit_k_max 14
_diffrn_reflns_limit_k_min -14
_diffrn_reflns_limit_l_max 29
_diffrn_reflns_limit_l_min -30
_diffrn_reflns_number 11631
_diffrn_reflns_theta_full 25.01
_diffrn_reflns_theta_max 25.01
_diffrn_reflns_theta_min 2.29
_diffrn_standards_decay_% 0
_diffrn_standards_number 0
_exptl_absorpt_coefficient_mu 1.921
_exptl_absorpt_correction_T_max 0.8773
_exptl_absorpt_correction_T_min 0.5447
_exptl_absorpt_correction_type multi-scan
_exptl_absorpt_process_details '(SADABS; Sheldrick, 1996)'
_exptl_crystal_colour colourless
_exptl_crystal_density_diffrn 1.834
_exptl_crystal_density_method 'not measured'
_exptl_crystal_description plate
_exptl_crystal_F_000 1284
_exptl_crystal_size_max 0.36
_exptl_crystal_size_mid 0.14
_exptl_crystal_size_min 0.07
_refine_diff_density_max 1.590
_refine_diff_density_min -0.668
_refine_ls_extinction_method none
_refine_ls_goodness_of_fit_ref 1.036
_refine_ls_hydrogen_treatment constr
_refine_ls_matrix_type full
_refine_ls_number_parameters 280
_refine_ls_number_reflns 4076
_refine_ls_number_restraints 0
_refine_ls_restrained_S_all 1.036
_refine_ls_R_factor_all 0.0654
_refine_ls_R_factor_gt 0.0443
_refine_ls_shift/su_max 0.001
_refine_ls_shift/su_mean 0.000
_refine_ls_structure_factor_coef Fsqd
_refine_ls_weighting_details 'calc w=1/[\s^2^(Fo^2^)+(0.0632P)^2^+0.2797P] where P=(Fo^2^+2Fc^2^)/3'
_refine_ls_weighting_scheme calc
_refine_ls_wR_factor_gt 0.1113
_refine_ls_wR_factor_ref 0.1218
_reflns_number_gt 2895
_reflns_number_total 4076
_reflns_threshold_expression I>2\s(I)
_cod_data_source_file is2045.cif
_cod_data_source_block I
_cod_depositor_comments
;
The following automatic conversions were performed:
'_symmetry_cell_setting' value 'Monoclinic' changed to 'monoclinic'
according to '/home/saulius/struct/CIF-dictionaries/cif_core.dic'
dictionary named 'cif_core.dic' version 2.4.1 from 2010-06-29.

Automatic conversion script
Id: cif_fix_enum 1527 2010-12-29 10:47:43Z saulius 

The following automatic conversions were performed:

'_symmetry_cell_setting' value 'Monoclinic' changed to 'monoclinic'
according to /home/saulius/struct/CIF-dictionaries/cif_core.dic
dictionary named 'cif_core.dic' version 2.4.1 from 2010-06-29.

Automatic conversion script
Id: cif_fix_values 1715 2011-07-08 13:25:40Z adriana 
;
_cod_original_cell_volume 2347.3(14)
_cod_original_sg_symbol_H-M 'P 21/c'
_cod_original_formula_sum 'C18 H25 Ag2 Cl2 N8 O0.50'
_cod_database_code 2209560
_cod_database_fobs_code 2209560

loop_
_symmetry_equiv_pos_as_xyz
'x, y, z'
'-x, y+1/2, -z+1/2'
'-x, -y, -z'
'x, -y-1/2, z-1/2'

loop_
_atom_site_type_symbol
_atom_site_label
_atom_site_fract_x
_atom_site_fract_y
_atom_site_fract_z
_atom_site_U_iso_or_equiv
_atom_site_adp_type
_atom_site_calc_flag
_atom_site_refinement_flags
_atom_site_occupancy
Ag Ag1 -0.00855(7) 0.57564(3) 0.589794(16) 0.04468(17) Uani d . 1
Ag Ag2 0.22652(6) 0.57933(3) 0.707936(15) 0.04179(16) Uani d . 1
Cl Cl1 0.5165(2) 0.58662(12) 0.90127(6) 0.0619(4) Uani d . 1
Cl Cl2 0.3973(2) 1.07330(10) 0.86482(5) 0.0479(4) Uani d . 1
N N1 -0.1372(6) 0.8003(4) 0.55445(15) 0.0415(11) Uani d . 1
N N2 0.1315(6) 0.8151(3) 0.59151(15) 0.0325(10) Uani d . 1
N N3 0.2937(6) 0.8172(3) 0.67768(16) 0.0344(10) Uani d . 1
N N4 0.2444(6) 0.8053(4) 0.75884(15) 0.0403(11) Uani d . 1
N N5 -0.1402(6) 0.3505(3) 0.55391(16) 0.0415(11) Uani d . 1
N N6 0.1203(6) 0.3343(3) 0.59455(15) 0.0358(10) Uani d . 1
N N7 0.2801(6) 0.3374(3) 0.68209(15) 0.0350(10) Uani d . 1
N N8 0.2303(6) 0.3570(3) 0.76234(16) 0.0395(11) Uani d . 1
O O1 0.3895(15) 0.9249(7) 0.5077(4) 0.075(3) Uani d P 0.50
H H19 0.4251 0.9817 0.5240 0.090 Uiso d PR 0.50
H H20 0.4628 0.9251 0.4838 0.090 Uiso d PR 0.50
C C1 0.0002(7) 0.7418(4) 0.57952(18) 0.0338(11) Uani d . 1
C C2 0.0787(9) 0.9179(4) 0.5743(2) 0.0487(15) Uani d . 1
H H2 0.1464 0.9805 0.5782 0.058 Uiso calc R 1
C C3 -0.0910(10) 0.9067(5) 0.5510(2) 0.0542(16) Uani d . 1
H H3 -0.1637 0.9609 0.5354 0.065 Uiso calc R 1
C C4 0.2450(7) 0.7464(4) 0.71461(17) 0.0341(11) Uani d . 1
C C5 0.2895(9) 0.9108(4) 0.7511(2) 0.0483(15) Uani d . 1
H H5 0.2968 0.9652 0.7761 0.058 Uiso calc R 1
C C6 0.3207(9) 0.9191(4) 0.6998(2) 0.0463(15) Uani d . 1
H H6 0.3538 0.9806 0.6825 0.056 Uiso calc R 1
C C7 -0.3073(9) 0.7541(6) 0.5318(2) 0.0664(19) Uani d . 1
H H7A -0.3840 0.8098 0.5162 0.100 Uiso calc R 1
H H7B -0.3660 0.7192 0.5591 0.100 Uiso calc R 1
H H7C -0.2841 0.7029 0.5051 0.100 Uiso calc R 1
C C8 0.3031(7) 0.7929(4) 0.62232(18) 0.0369(12) Uani d . 1
H H8A 0.3339 0.7181 0.6185 0.044 Uiso calc R 1
H H8B 0.3975 0.8357 0.6089 0.044 Uiso calc R 1
C C9 0.2013(9) 0.7638(5) 0.8100(2) 0.0627(18) Uani d . 1
H H9A 0.2098 0.8206 0.8356 0.094 Uiso calc R 1
H H9B 0.2852 0.7082 0.8215 0.094 Uiso calc R 1
H H9C 0.0807 0.7355 0.8065 0.094 Uiso calc R 1
C C10 -0.0040(8) 0.4081(4) 0.57886(19) 0.0361(12) Uani d . 1
C C11 0.0581(10) 0.2360(4) 0.5803(2) 0.0548(18) Uani d . 1
H H11 0.1201 0.1724 0.5882 0.066 Uiso calc R 1
C C12 -0.0995(9) 0.2425(5) 0.5542(2) 0.0547(16) Uani d . 1
H H12 -0.1699 0.1870 0.5390 0.066 Uiso calc R 1
C C13 0.2357(7) 0.4118(4) 0.71632(19) 0.0359(12) Uani d . 1
C C14 0.2740(8) 0.2499(4) 0.7555(2) 0.0493(15) Uani d . 1
H H14 0.2861 0.1967 0.7812 0.059 Uiso calc R 1
C C15 0.2946(9) 0.2399(4) 0.7052(2) 0.0507(15) Uani d . 1
H H15 0.3159 0.1760 0.6881 0.061 Uiso calc R 1
C C16 -0.3083(9) 0.3977(6) 0.5273(3) 0.0667(19) Uani d . 1
H H16A -0.3858 0.3415 0.5126 0.100 Uiso calc R 1
H H16B -0.2786 0.4446 0.4995 0.100 Uiso calc R 1
H H16C -0.3692 0.4374 0.5526 0.100 Uiso calc R 1
C C17 0.2921(7) 0.3587(4) 0.62593(19) 0.0370(12) Uani d . 1
H H17A 0.3876 0.3155 0.6135 0.044 Uiso calc R 1
H H17B 0.3223 0.4334 0.6212 0.044 Uiso calc R 1
C C18 0.1868(10) 0.4029(5) 0.8124(2) 0.0612(18) Uani d . 1
H H18A 0.1928 0.3480 0.8390 0.092 Uiso calc R 1
H H18B 0.0671 0.4324 0.8080 0.092 Uiso calc R 1
H H18C 0.2720 0.4583 0.8231 0.092 Uiso calc R 1

loop_
_atom_site_aniso_label
_atom_site_aniso_U_11
_atom_site_aniso_U_22
_atom_site_aniso_U_33
_atom_site_aniso_U_12
_atom_site_aniso_U_13
_atom_site_aniso_U_23
Ag1 0.0530(3) 0.0323(2) 0.0462(3) -0.0049(2) -0.0076(2) 0.00006(16)
Ag2 0.0491(3) 0.0336(2) 0.0415(3) -0.00069(19) -0.00142(19) -0.00022(16)
Cl1 0.0558(11) 0.0642(10) 0.0649(9) -0.0042(8) 0.0014(8) 0.0068(7)
Cl2 0.0587(10) 0.0398(7) 0.0452(7) 0.0005(7) 0.0049(7) -0.0023(5)
N1 0.039(3) 0.052(3) 0.033(2) 0.003(2) 0.001(2) 0.0112(19)
N2 0.033(3) 0.030(2) 0.033(2) 0.0020(19) 0.0005(19) 0.0010(16)
N3 0.027(3) 0.034(2) 0.041(2) 0.0017(19) -0.0019(19) -0.0044(18)
N4 0.032(3) 0.052(3) 0.036(2) 0.009(2) -0.0024(19) -0.0099(19)
N5 0.031(3) 0.049(3) 0.044(2) -0.008(2) 0.000(2) -0.0135(19)
N6 0.041(3) 0.031(2) 0.035(2) -0.001(2) 0.001(2) -0.0018(17)
N7 0.031(3) 0.034(2) 0.039(2) -0.0031(19) -0.0051(19) 0.0000(18)
N8 0.032(3) 0.046(3) 0.040(2) -0.008(2) -0.0001(19) 0.0068(19)
O1 0.079(8) 0.079(7) 0.068(6) -0.005(5) 0.013(5) -0.012(5)
C1 0.033(3) 0.038(3) 0.031(2) -0.002(2) 0.006(2) 0.003(2)
C2 0.059(4) 0.035(3) 0.050(3) -0.003(3) 0.000(3) 0.007(2)
C3 0.055(4) 0.057(4) 0.049(3) 0.014(3) -0.001(3) 0.018(3)
C4 0.028(3) 0.041(3) 0.032(3) 0.006(2) -0.003(2) -0.003(2)
C5 0.046(4) 0.049(3) 0.048(3) 0.007(3) -0.010(3) -0.021(3)
C6 0.050(4) 0.030(3) 0.057(4) -0.001(3) -0.008(3) -0.011(2)
C7 0.040(4) 0.098(5) 0.057(4) -0.017(4) -0.016(3) 0.026(3)
C8 0.031(3) 0.036(3) 0.043(3) 0.001(2) 0.004(2) -0.004(2)
C9 0.067(5) 0.086(5) 0.035(3) 0.021(4) 0.004(3) 0.000(3)
C10 0.034(3) 0.040(3) 0.034(3) -0.002(2) 0.005(2) -0.006(2)
C11 0.078(5) 0.039(3) 0.042(3) -0.028(3) -0.014(3) 0.003(2)
C12 0.055(4) 0.048(3) 0.061(4) -0.019(3) 0.009(3) -0.023(3)
C13 0.032(3) 0.041(3) 0.034(3) -0.007(2) -0.003(2) 0.003(2)
C14 0.051(4) 0.044(3) 0.051(3) -0.003(3) -0.005(3) 0.018(2)
C15 0.062(4) 0.035(3) 0.052(3) -0.012(3) -0.011(3) 0.009(2)
C16 0.045(4) 0.092(5) 0.060(4) 0.000(4) -0.010(3) -0.029(4)
C17 0.030(3) 0.042(3) 0.040(3) -0.003(2) 0.007(2) 0.001(2)
C18 0.063(5) 0.087(5) 0.033(3) -0.020(4) 0.003(3) 0.000(3)

loop_
_atom_type_symbol
_atom_type_description
_atom_type_scat_dispersion_real
_atom_type_scat_dispersion_imag
_atom_type_scat_source
C C 0.0033 0.0016 'International Tables Vol C Tables 4.2.6.8 and 6.1.1.4'
H H 0.0000 0.0000 'International Tables Vol C Tables 4.2.6.8 and 6.1.1.4'
N N 0.0061 0.0033 'International Tables Vol C Tables 4.2.6.8 and 6.1.1.4'
Ag Ag -0.8971 1.1015 'International Tables Vol C Tables 4.2.6.8 and 6.1.1.4'
Cl Cl 0.1484 0.1585 'International Tables Vol C Tables 4.2.6.8 and 6.1.1.4'
O O 0.0106 0.0060 'International Tables Vol C Tables 4.2.6.8 and 6.1.1.4'

loop_
_geom_angle_atom_site_label_1
_geom_angle_atom_site_label_2
_geom_angle_atom_site_label_3
_geom_angle
_geom_angle_publ_flag
C1 Ag1 C10 164.79(19) y
C1 Ag1 Ag2 94.51(13) y
C10 Ag1 Ag2 96.81(14) y
C4 Ag2 C13 168.65(18) y
C4 Ag2 Ag1 96.39(12) y
C13 Ag2 Ag1 94.95(13) y
C1 N1 C3 111.5(5) ?
C1 N1 C7 123.7(5) ?
C3 N1 C7 124.7(5) ?
C1 N2 C2 112.2(4) ?
C1 N2 C8 124.6(4) ?
C2 N2 C8 123.0(4) ?
C4 N3 C6 110.7(4) ?
C4 N3 C8 125.0(4) ?
C6 N3 C8 124.2(4) ?
C4 N4 C5 112.5(4) ?
C4 N4 C9 124.5(5) ?
C5 N4 C9 122.9(5) ?
C10 N5 C12 111.4(5) ?
C10 N5 C16 124.2(5) ?
C12 N5 C16 124.4(5) ?
C10 N6 C11 109.9(5) ?
C10 N6 C17 123.7(4) ?
C11 N6 C17 126.2(5) ?
C13 N7 C15 111.1(4) ?
C13 N7 C17 123.4(4) ?
C15 N7 C17 125.3(4) ?
C13 N8 C14 110.5(4) ?
C13 N8 C18 125.4(5) ?
C14 N8 C18 124.2(4) ?
H19 O1 H20 98.8 ?
N2 C1 N1 103.5(4) ?
N2 C1 Ag1 132.4(4) ?
N1 C1 Ag1 124.0(4) ?
C3 C2 N2 105.3(5) ?
C3 C2 H2 127.4 ?
N2 C2 H2 127.4 ?
C2 C3 N1 107.5(5) ?
C2 C3 H3 126.2 ?
N1 C3 H3 126.2 ?
N4 C4 N3 104.0(4) ?
N4 C4 Ag2 127.4(4) ?
N3 C4 Ag2 127.6(3) ?
C6 C5 N4 106.2(4) ?
C6 C5 H5 126.9 ?
N4 C5 H5 126.9 ?
C5 C6 N3 106.6(5) ?
C5 C6 H6 126.7 ?
N3 C6 H6 126.7 ?
N1 C7 H7A 109.5 ?
N1 C7 H7B 109.5 ?
H7A C7 H7B 109.5 ?
N1 C7 H7C 109.5 ?
H7A C7 H7C 109.5 ?
H7B C7 H7C 109.5 ?
N3 C8 N2 111.0(4) ?
N3 C8 H8A 109.4 ?
N2 C8 H8A 109.4 ?
N3 C8 H8B 109.4 ?
N2 C8 H8B 109.4 ?
H8A C8 H8B 108.0 ?
N4 C9 H9A 109.5 ?
N4 C9 H9B 109.5 ?
H9A C9 H9B 109.5 ?
N4 C9 H9C 109.5 ?
H9A C9 H9C 109.5 ?
H9B C9 H9C 109.5 ?
N6 C10 N5 103.6(4) ?
N6 C10 Ag1 131.6(4) ?
N5 C10 Ag1 124.7(4) ?
C12 C11 N6 110.5(6) ?
C12 C11 H11 124.8 ?
N6 C11 H11 124.8 ?
C11 C12 N5 104.6(5) ?
C11 C12 H12 127.7 ?
N5 C12 H12 127.7 ?
N7 C13 N8 103.8(4) ?
N7 C13 Ag2 129.4(4) ?
N8 C13 Ag2 125.8(4) ?
C15 C14 N8 105.4(5) ?
C15 C14 H14 127.3 ?
N8 C14 H14 127.3 ?
C14 C15 N7 109.0(5) ?
C14 C15 H15 125.5 ?
N7 C15 H15 125.5 ?
N5 C16 H16A 109.5 ?
N5 C16 H16B 109.5 ?
H16A C16 H16B 109.5 ?
N5 C16 H16C 109.5 ?
H16A C16 H16C 109.5 ?
H16B C16 H16C 109.5 ?
N7 C17 N6 110.9(4) ?
N7 C17 H17A 109.5 ?
N6 C17 H17A 109.5 ?
N7 C17 H17B 109.5 ?
N6 C17 H17B 109.5 ?
H17A C17 H17B 108.0 ?
N8 C18 H18A 109.5 ?
N8 C18 H18B 109.5 ?
H18A C18 H18B 109.5 ?
N8 C18 H18C 109.5 ?
H18A C18 H18C 109.5 ?
H18B C18 H18C 109.5 ?

loop_
_geom_bond_atom_site_label_1
_geom_bond_atom_site_label_2
_geom_bond_distance
_geom_bond_publ_flag
Ag1 C1 2.095(5) y
Ag1 C10 2.113(5) y
Ag1 Ag2 3.3179(11) y
Ag2 C4 2.098(5) y
Ag2 C13 2.105(5) y
N1 C1 1.361(6) ?
N1 C3 1.379(7) ?
N1 C7 1.456(7) ?
N2 C1 1.351(6) ?
N2 C2 1.401(6) ?
N2 C8 1.455(6) ?
N3 C4 1.364(6) ?
N3 C6 1.399(6) ?
N3 C8 1.446(6) ?
N4 C4 1.343(6) ?
N4 C5 1.379(7) ?
N4 C9 1.463(7) ?
N5 C10 1.348(6) ?
N5 C12 1.384(7) ?
N5 C16 1.483(7) ?
N6 C10 1.339(6) ?
N6 C11 1.349(6) ?
N6 C17 1.469(6) ?
N7 C13 1.336(6) ?
N7 C15 1.352(6) ?
N7 C17 1.462(6) ?
N8 C13 1.358(6) ?
N8 C14 1.393(7) ?
N8 C18 1.458(7) ?
O1 H19 0.8510 ?
O1 H20 0.8557 ?
C2 C3 1.347(9) ?
C2 H2 0.9300 ?
C3 H3 0.9300 ?
C5 C6 1.348(8) ?
C5 H5 0.9300 ?
C6 H6 0.9300 ?
C7 H7A 0.9600 ?
C7 H7B 0.9600 ?
C7 H7C 0.9600 ?
C8 H8A 0.9700 ?
C8 H8B 0.9700 ?
C9 H9A 0.9600 ?
C9 H9B 0.9600 ?
C9 H9C 0.9600 ?
C11 C12 1.290(9) ?
C11 H11 0.9300 ?
C12 H12 0.9300 ?
C14 C15 1.306(8) ?
C14 H14 0.9300 ?
C15 H15 0.9300 ?
C16 H16A 0.9600 ?
C16 H16B 0.9600 ?
C16 H16C 0.9600 ?
C17 H17A 0.9700 ?
C17 H17B 0.9700 ?
C18 H18A 0.9600 ?
C18 H18B 0.9600 ?
C18 H18C 0.9600 ?
